data_7243238
loop_
_publ_author_name
'Jacobs, Frederick J. F.'
'Venter, Gertruida J. S.'
'Fourie, Eleanor'
'Kroon, Robin E.'
'Brink, Alice'

_publ_section_title
;
 Substitution reactivity and structural variability induced by tryptamine
 on the biomimetic rhenium tricarbonyl complex
;
_journal_issue 39
_journal_name_full 'RSC Advances'
_journal_page_first 24443
_journal_page_last 24455
_journal_paper_doi 10.1039/D1RA03750A
_journal_volume 11
_journal_year 2021
_chemical_formula_moiety 'C42 H34 N4 O8 Re2, 2(C3 H6 O)'
_chemical_formula_sum 'C48 H46 N4 O10 Re2'
_chemical_formula_weight 1211.31
_chemical_name_common fac-[Re(CO)3(5Me-Sal-Trypt)]2
_chemical_name_systematic fac-bis{2-[(2-Indol-3-yl-ethyl)liminomethyl)]-5-methylphenolato}-hexacarbonyl-di-rhenium(I)
_space_group_IT_number 2
_space_group_name_Hall '-P 1'
_space_group_name_H-M_alt 'P -1'
_symmetry_cell_setting triclinic
_symmetry_space_group_name_Hall '-P 1'
_symmetry_space_group_name_H-M 'P -1'
_atom_sites_solution_hydrogens mixed
_audit_creation_date 2020-05-18T21:24:20-00:00
_audit_creation_method 'WinGX routine CIF_UPDATE'
_audit_update_record
;
2021-01-20 deposited with the CCDC.	2021-07-02 downloaded from the CCDC.
;
_cell_angle_alpha 78.981(5)
_cell_angle_beta 89.505(5)
_cell_angle_gamma 75.427(5)
_cell_formula_units_Z 1
_cell_length_a 7.9279(12)
_cell_length_b 9.0455(13)
_cell_length_c 17.152(3)
_cell_measurement_reflns_used 9909
_cell_measurement_temperature 100(2)
_cell_measurement_theta_max 28.15
_cell_measurement_theta_min 4.00
_cell_volume 1167.5(3)
_computing_cell_refinement 'SAINT-Plus (Bruker, 2016)'
_computing_data_collection 'APEX3 (Bruker, 2016)'
_computing_data_reduction 'SAINT-Plus (Bruker, 2016)'
_computing_molecular_graphics 'Ortep for Windows (Farrugia, 2012)'
_computing_publication_material 'WinGX publication routines (Farrugia, 2012)'
_computing_structure_refinement 'SHELXL-2018/3 (Sheldrick, 2018)'
_computing_structure_solution 'SHELXS-2013/1 (Sheldrick, 2008)'
_diffrn_ambient_temperature 100(2)
_diffrn_measured_fraction_theta_full 0.992
_diffrn_measured_fraction_theta_max 0.993
_diffrn_measurement_device_type 'Bruker X8 ApexII 4K Kappa CCD'
_diffrn_measurement_method '\w and \f scans'
_diffrn_radiation_monochromator graphite
_diffrn_radiation_source 'fine-focus sealed tube'
_diffrn_radiation_type MoK\a
_diffrn_radiation_wavelength 0.71073
_diffrn_reflns_av_R_equivalents 0.0358
_diffrn_reflns_Laue_measured_fraction_full 0.992
_diffrn_reflns_Laue_measured_fraction_max 0.993
_diffrn_reflns_limit_h_max 10
_diffrn_reflns_limit_h_min -10
_diffrn_reflns_limit_k_max 9
_diffrn_reflns_limit_k_min -11
_diffrn_reflns_limit_l_max 20
_diffrn_reflns_limit_l_min -22
_diffrn_reflns_number 23942
_diffrn_reflns_point_group_measured_fraction_full 0.992
_diffrn_reflns_point_group_measured_fraction_max 0.993
_diffrn_reflns_theta_full 25.242
_diffrn_reflns_theta_max 28
_diffrn_reflns_theta_min 4.592
_diffrn_standards_number 0
_exptl_absorpt_coefficient_mu 5.241
_exptl_absorpt_correction_T_max 0.589
_exptl_absorpt_correction_T_min 0.057
_exptl_absorpt_correction_type multi-scan
_exptl_absorpt_process_details 'SADABS (Bruker, 2007)'
_exptl_crystal_colour yellow
_exptl_crystal_density_diffrn 1.723
_exptl_crystal_density_method 'not measured'
_exptl_crystal_description plate
_exptl_crystal_F_000 592
_exptl_crystal_recrystallization_method 'Re-crystallisation from solvent: Deuterated Acetone'
_exptl_crystal_size_max 0.529
_exptl_crystal_size_mid 0.279
_exptl_crystal_size_min 0.101
_refine_diff_density_max 0.442
_refine_diff_density_min -0.539
_refine_diff_density_rms 0.09
_refine_ls_extinction_method none
_refine_ls_goodness_of_fit_ref 1.02
_refine_ls_hydrogen_treatment mixed
_refine_ls_matrix_type full
_refine_ls_number_constraints 0
_refine_ls_number_parameters 307
_refine_ls_number_reflns 5614
_refine_ls_number_restraints 1
_refine_ls_restrained_S_all 1.022
_refine_ls_R_factor_all 0.0253
_refine_ls_R_factor_gt 0.0204
_refine_ls_shift/su_max 0.004
_refine_ls_shift/su_mean 0
_refine_ls_structure_factor_coef Fsqd
_refine_ls_weighting_details 'w=1/[\s^2^(Fo^2^)+(0.0118P)^2^+0.4585P] where P=(Fo^2^+2Fc^2^)/3'
_refine_ls_weighting_scheme calc
_refine_ls_wR_factor_ref 0.0397
_reflns_number_gt 5103
_reflns_number_total 5614
_reflns_threshold_expression 'I > 2\s(I)'
_cod_data_source_file d1ra03750a2.cif
_cod_data_source_block new
_cod_original_cell_volume 1167.5(4)
_cod_database_code 7243238
_publcif_funding_html
;
;

loop_
_symmetry_equiv_pos_as_xyz
'x, y, z'
'-x, -y, -z'

loop_
_atom_site_label
_atom_site_fract_x
_atom_site_fract_y
_atom_site_fract_z
_atom_site_U_iso_or_equiv
_atom_site_adp_type
_atom_site_calc_flag
_atom_site_occupancy
_atom_site_disorder_assembly
_atom_site_disorder_group
_atom_site_type_symbol
Re1 0.64203(2) 0.94462(2) 0.58216(2) 0.02343(4) Uani d 1 . . Re
O1 1.0332(3) 0.7990(3) 0.61055(16) 0.0604(7) Uani d 1 . . O
O2 0.6089(3) 0.9286(3) 0.76105(13) 0.0631(7) Uani d 1 . . O
O3 0.7224(3) 1.2602(2) 0.57681(15) 0.0571(6) Uani d 1 . . O
O4 0.6325(2) 0.96626(17) 0.45522(10) 0.0237(4) Uani d 1 . . O
N1 0.5884(3) 0.7222(2) 0.57471(12) 0.0247(4) Uani d 1 . . N
N2 0.3641(4) 0.2749(3) 0.82730(16) 0.0498(7) Uani d 1 . . N
C1 0.8857(4) 0.8534(3) 0.60059(17) 0.0342(6) Uani d 1 . . C
C2 0.6215(4) 0.9315(3) 0.69343(18) 0.0382(7) Uani d 1 . . C
C3 0.6899(3) 1.1428(3) 0.57820(16) 0.0329(6) Uani d 1 . . C
C11 0.6537(3) 0.6430(3) 0.52196(15) 0.0278(6) Uani d 1 . . C
H11 0.637487 0.540907 0.528188 0.033 Uiso calc 1 . . H
C12 0.7494(3) 0.6934(3) 0.45406(15) 0.0246(5) Uani d 1 . . C
C13 0.8478(3) 0.5813(3) 0.41376(16) 0.0323(6) Uani d 1 . . C
H13 0.857146 0.474072 0.434148 0.039 Uiso calc 1 . . H
C14 0.9311(3) 0.6231(3) 0.34547(16) 0.0345(6) Uani d 1 . . C
H14 0.997632 0.54511 0.319573 0.041 Uiso calc 1 . . H
C15 0.9179(3) 0.7791(3) 0.31435(16) 0.0323(6) Uani d 1 . . C
C16 0.8186(3) 0.8919(3) 0.35266(15) 0.0293(6) Uani d 1 . . C
H16 0.808296 0.998869 0.331277 0.035 Uiso calc 1 . . H
C17 0.7342(3) 0.8507(3) 0.42164(15) 0.0241(5) Uani d 1 . . C
C18 1.0105(4) 0.8287(4) 0.24051(18) 0.0473(8) Uani d 1 . . C
H18A 1.072846 0.73644 0.220354 0.071 Uiso calc 1 . . H
H18B 1.093856 0.88507 0.253362 0.071 Uiso calc 1 . . H
H18C 0.924845 0.896849 0.199853 0.071 Uiso calc 1 . . H
C19 0.4780(3) 0.6507(3) 0.63287(16) 0.0312(6) Uani d 1 . . C
H19A 0.426241 0.581288 0.607987 0.037 Uiso calc 1 . . H
H19B 0.381237 0.734026 0.64615 0.037 Uiso calc 1 . . H
C20 0.5782(4) 0.5575(3) 0.70913(17) 0.0376(6) Uani d 1 . . C
H20A 0.683052 0.481934 0.695871 0.045 Uiso calc 1 . . H
H20B 0.617323 0.628755 0.737897 0.045 Uiso calc 1 . . H
C21 0.4672(4) 0.4716(3) 0.76190(16) 0.0360(6) Uani d 1 . . C
C22 0.4912(4) 0.3150(4) 0.77875(18) 0.0452(7) Uani d 1 . . C
H22 0.583103 0.242753 0.759687 0.054 Uiso calc 1 . . H
C23 0.2536(4) 0.4076(4) 0.84178(17) 0.0437(7) Uani d 1 . . C
C24 0.3133(4) 0.5351(3) 0.80117(16) 0.0383(7) Uani d 1 . . C
C25 0.2186(5) 0.6862(4) 0.80602(19) 0.0551(9) Uani d 1 . . C
H25 0.256083 0.774176 0.779964 0.066 Uiso calc 1 . . H
C26 0.0703(5) 0.7046(5) 0.8492(2) 0.0769(12) Uani d 1 . . C
H26 0.004184 0.806689 0.852054 0.092 Uiso calc 1 . . H
C27 0.0150(5) 0.5766(6) 0.8890(2) 0.0800(13) Uani d 1 . . C
H27 -0.087756 0.593588 0.91846 0.096 Uiso calc 1 . . H
C28 0.1049(5) 0.4272(5) 0.8865(2) 0.0627(10) Uani d 1 . . C
H28 0.06744 0.340411 0.91418 0.075 Uiso calc 1 . . H
C02 0.3465(6) -0.1315(6) 0.9681(2) 0.0747(12) Uani d 1 . . C
C03 0.5128(7) -0.2373(7) 0.9519(3) 0.1171(19) Uani d 1 . . C
H03A 0.592285 -0.264689 0.998796 0.176 Uiso calc 1 . . H
H03B 0.566028 -0.1851 0.906527 0.176 Uiso calc 1 . . H
H03C 0.49008 -0.332122 0.939552 0.176 Uiso calc 1 . . H
O01 0.2982(5) -0.0038(4) 0.9297(2) 0.1022(11) Uani d 1 . . O
C01A 0.238(5) -0.178(7) 1.040(3) 0.183(17) Uani d 0.49(7) A 1 C
H01A 0.226305 -0.103475 1.074927 0.274 Uiso calc 0.49(7) A 1 H
H01B 0.296832 -0.28265 1.068618 0.274 Uiso calc 0.49(7) A 1 H
H01C 0.122014 -0.178427 1.020258 0.274 Uiso calc 0.49(7) A 1 H
C01B 0.248(5) -0.210(3) 1.0238(19) 0.106(8) Uani d 0.51(7) A 2 C
H01D 0.144687 -0.134694 1.037119 0.159 Uiso calc 0.51(7) A 2 H
H01E 0.319879 -0.261907 1.072225 0.159 Uiso calc 0.51(7) A 2 H
H01F 0.210449 -0.28822 1.000409 0.159 Uiso calc 0.51(7) A 2 H
H2 0.357(5) 0.171(2) 0.845(2) 0.077(12) Uiso d 1 . . H

loop_
_atom_site_aniso_label
_atom_site_aniso_U_11
_atom_site_aniso_U_22
_atom_site_aniso_U_33
_atom_site_aniso_U_12
_atom_site_aniso_U_13
_atom_site_aniso_U_23
Re1 0.02446(6) 0.01709(5) 0.02825(6) -0.00491(4) -0.00076(4) -0.00366(4)
O1 0.0275(12) 0.0502(14) 0.102(2) 0.0021(10) -0.0144(12) -0.0269(13)
O2 0.100(2) 0.0555(15) 0.0319(13) -0.0162(14) 0.0027(13) -0.0091(11)
O3 0.0623(15) 0.0263(11) 0.0848(18) -0.0186(10) -0.0201(13) -0.0050(11)
O4 0.0228(9) 0.0172(8) 0.0288(9) -0.0019(7) 0.0024(7) -0.0036(7)
N1 0.0232(11) 0.0189(10) 0.0300(12) -0.0057(8) 0.0002(9) 0.0003(8)
N2 0.0571(17) 0.0402(16) 0.0525(17) -0.0229(14) 0.0077(14) 0.0034(13)
C1 0.0368(16) 0.0234(13) 0.0439(17) -0.0069(12) -0.0036(13) -0.0111(12)
C2 0.0485(18) 0.0241(14) 0.0398(18) -0.0069(13) -0.0015(14) -0.0037(12)
C3 0.0323(14) 0.0251(14) 0.0394(16) -0.0046(11) -0.0092(12) -0.0045(11)
C11 0.0302(14) 0.0163(12) 0.0357(15) -0.0062(10) -0.0016(11) -0.0020(10)
C12 0.0234(12) 0.0210(12) 0.0292(14) -0.0061(10) 0.0014(10) -0.0039(10)
C13 0.0304(14) 0.0222(13) 0.0434(17) -0.0036(11) -0.0014(12) -0.0081(12)
C14 0.0293(14) 0.0355(15) 0.0389(16) -0.0022(12) 0.0050(12) -0.0163(13)
C15 0.0242(13) 0.0406(16) 0.0329(15) -0.0080(12) 0.0029(11) -0.0092(12)
C16 0.0264(13) 0.0249(13) 0.0341(15) -0.0047(11) 0.0028(11) -0.0023(11)
C17 0.0198(12) 0.0222(12) 0.0301(14) -0.0037(10) 0.0004(10) -0.0068(10)
C18 0.0426(18) 0.055(2) 0.0431(18) -0.0087(15) 0.0138(15) -0.0121(15)
C19 0.0285(14) 0.0312(14) 0.0353(15) -0.0128(11) 0.0045(12) -0.0029(11)
C20 0.0334(15) 0.0348(15) 0.0407(17) -0.0124(12) 0.0001(13) 0.0073(12)
C21 0.0394(16) 0.0343(15) 0.0337(16) -0.0146(13) 0.0021(13) 0.0020(12)
C22 0.0448(18) 0.0388(17) 0.0478(19) -0.0132(14) 0.0074(15) 0.0049(14)
C23 0.0473(18) 0.0530(19) 0.0315(16) -0.0229(16) 0.0036(14) 0.0031(14)
C24 0.0429(17) 0.0405(16) 0.0295(15) -0.0140(14) 0.0000(13) 0.0023(12)
C25 0.070(2) 0.047(2) 0.044(2) -0.0103(17) 0.0123(18) -0.0058(15)
C26 0.079(3) 0.068(3) 0.068(3) 0.006(2) 0.026(2) -0.011(2)
C27 0.064(3) 0.109(4) 0.060(3) -0.014(3) 0.031(2) -0.011(2)
C28 0.062(2) 0.082(3) 0.046(2) -0.033(2) 0.0152(18) -0.0011(19)
C02 0.085(3) 0.092(3) 0.050(2) -0.047(3) -0.010(2) 0.012(2)
C03 0.110(4) 0.135(5) 0.088(4) -0.010(4) -0.018(3) -0.004(3)
O01 0.124(3) 0.075(2) 0.099(2) -0.042(2) 0.006(2) 0.0258(18)
C01A 0.099(16) 0.34(4) 0.073(16) -0.08(2) 0.012(12) 0.065(19)
C01B 0.135(18) 0.120(15) 0.063(11) -0.076(12) -0.006(11) 0.039(8)

loop_
_atom_type_symbol
_atom_type_description
_atom_type_scat_dispersion_real
_atom_type_scat_dispersion_imag
_atom_type_scat_source
C C 0.0033 0.0016 'International Tables Vol C Tables 4.2.6.8 and 6.1.1.4'
H H 0 0 'International Tables Vol C Tables 4.2.6.8 and 6.1.1.4'
N N 0.0061 0.0033 'International Tables Vol C Tables 4.2.6.8 and 6.1.1.4'
O O 0.0106 0.006 'International Tables Vol C Tables 4.2.6.8 and 6.1.1.4'
Re Re -1.0185 7.231 'International Tables Vol C Tables 4.2.6.8 and 6.1.1.4'

loop_
_geom_angle_atom_site_label_1
_geom_angle_atom_site_label_2
_geom_angle_atom_site_label_3
_geom_angle
_geom_angle_site_symmetry_1
_geom_angle_site_symmetry_3
_geom_angle_publ_flag
C2 Re1 C1 88.63(13) . . ?
C2 Re1 C3 87.27(12) . . ?
C1 Re1 C3 87.74(11) . . ?
C2 Re1 O4 173.29(10) . . ?
C1 Re1 O4 97.97(9) . . ?
C3 Re1 O4 94.20(9) . . ?
C2 Re1 O4 99.19(10) . 2_676 ?
C1 Re1 O4 171.25(9) . 2_676 ?
C3 Re1 O4 96.51(9) . 2_676 ?
O4 Re1 O4 74.15(7) . 2_676 ?
C2 Re1 N1 98.02(10) . . ?
C1 Re1 N1 92.70(9) . . ?
C3 Re1 N1 174.70(10) . . ?
O4 Re1 N1 80.51(7) . . ?
O4 Re1 N1 82.37(7) 2_676 . ?
C17 O4 Re1 119.47(14) . . ?
C17 O4 Re1 119.06(14) . 2_676 ?
Re1 O4 Re1 105.85(7) . 2_676 ?
C11 N1 C19 115.9(2) . . ?
C11 N1 Re1 122.75(17) . . ?
C19 N1 Re1 121.36(15) . . ?
C23 N2 C22 108.6(3) . . ?
C23 N2 H2 128(2) . . ?
C22 N2 H2 124(2) . . ?
O1 C1 Re1 179.0(3) . . ?
O2 C2 Re1 177.7(2) . . ?
O3 C3 Re1 178.3(2) . . ?
N1 C11 C12 126.7(2) . . ?
N1 C11 H11 116.7 . . ?
C12 C11 H11 116.7 . . ?
C17 C12 C13 118.1(2) . . ?
C17 C12 C11 122.7(2) . . ?
C13 C12 C11 118.9(2) . . ?
C14 C13 C12 121.5(2) . . ?
C14 C13 H13 119.2 . . ?
C12 C13 H13 119.2 . . ?
C13 C14 C15 120.1(2) . . ?
C13 C14 H14 119.9 . . ?
C15 C14 H14 119.9 . . ?
C14 C15 C16 119.2(2) . . ?
C14 C15 C18 121.4(2) . . ?
C16 C15 C18 119.4(2) . . ?
C17 C16 C15 121.1(2) . . ?
C17 C16 H16 119.5 . . ?
C15 C16 H16 119.5 . . ?
O4 C17 C16 118.8(2) . . ?
O4 C17 C12 121.2(2) . . ?
C16 C17 C12 120.0(2) . . ?
C15 C18 H18A 109.5 . . ?
C15 C18 H18B 109.5 . . ?
H18A C18 H18B 109.5 . . ?
C15 C18 H18C 109.5 . . ?
H18A C18 H18C 109.5 . . ?
H18B C18 H18C 109.5 . . ?
N1 C19 C20 113.1(2) . . ?
N1 C19 H19A 109 . . ?
C20 C19 H19A 109 . . ?
N1 C19 H19B 109 . . ?
C20 C19 H19B 109 . . ?
H19A C19 H19B 107.8 . . ?
C21 C20 C19 111.2(2) . . ?
C21 C20 H20A 109.4 . . ?
C19 C20 H20A 109.4 . . ?
C21 C20 H20B 109.4 . . ?
C19 C20 H20B 109.4 . . ?
H20A C20 H20B 108 . . ?
C22 C21 C24 106.2(3) . . ?
C22 C21 C20 125.5(3) . . ?
C24 C21 C20 128.2(3) . . ?
C21 C22 N2 110.6(3) . . ?
C21 C22 H22 124.7 . . ?
N2 C22 H22 124.7 . . ?
N2 C23 C28 130.0(3) . . ?
N2 C23 C24 107.7(3) . . ?
C28 C23 C24 122.3(3) . . ?
C25 C24 C23 118.6(3) . . ?
C25 C24 C21 134.5(3) . . ?
C23 C24 C21 106.9(3) . . ?
C26 C25 C24 118.7(3) . . ?
C26 C25 H25 120.6 . . ?
C24 C25 H25 120.6 . . ?
C25 C26 C27 121.4(4) . . ?
C25 C26 H26 119.3 . . ?
C27 C26 H26 119.3 . . ?
C28 C27 C26 121.7(3) . . ?
C28 C27 H27 119.2 . . ?
C26 C27 H27 119.2 . . ?
C27 C28 C23 117.3(3) . . ?
C27 C28 H28 121.3 . . ?
C23 C28 H28 121.3 . . ?
O01 C02 C01B 126.6(15) . . ?
O01 C02 C03 120.8(4) . . ?
C01B C02 C03 111.9(15) . . ?
O01 C02 C01A 118(2) . . ?
C03 C02 C01A 121.3(19) . . ?
C02 C03 H03A 109.5 . . ?
C02 C03 H03B 109.5 . . ?
H03A C03 H03B 109.5 . . ?
C02 C03 H03C 109.5 . . ?
H03A C03 H03C 109.5 . . ?
H03B C03 H03C 109.5 . . ?
C02 C01A H01A 109.5 . . ?
C02 C01A H01B 109.5 . . ?
H01A C01A H01B 109.5 . . ?
C02 C01A H01C 109.5 . . ?
H01A C01A H01C 109.5 . . ?
H01B C01A H01C 109.5 . . ?
C02 C01B H01D 109.5 . . ?
C02 C01B H01E 109.5 . . ?
H01D C01B H01E 109.5 . . ?
C02 C01B H01F 109.5 . . ?
H01D C01B H01F 109.5 . . ?
H01E C01B H01F 109.5 . . ?

loop_
_geom_bond_atom_site_label_1
_geom_bond_atom_site_label_2
_geom_bond_site_symmetry_2
_geom_bond_distance
_geom_bond_publ_flag
Re1 C2 . 1.898(3) ?
Re1 C1 . 1.903(3) ?
Re1 C3 . 1.912(3) ?
Re1 O4 . 2.1487(16) ?
Re1 O4 2_676 2.1773(16) ?
Re1 N1 . 2.1849(19) ?
O1 C1 . 1.149(3) ?
O2 C2 . 1.159(3) ?
O3 C3 . 1.150(3) ?
O4 C17 . 1.369(3) ?
N1 C11 . 1.286(3) ?
N1 C19 . 1.484(3) ?
N2 C23 . 1.360(4) ?
N2 C22 . 1.376(4) ?
N2 H2 . 0.946(18) ?
C11 C12 . 1.448(3) ?
C11 H11 . 0.95 ?
C12 C17 . 1.400(3) ?
C12 C13 . 1.406(3) ?
C13 C14 . 1.376(4) ?
C13 H13 . 0.95 ?
C14 C15 . 1.388(4) ?
C14 H14 . 0.95 ?
C15 C16 . 1.391(3) ?
C15 C18 . 1.509(4) ?
C16 C17 . 1.389(3) ?
C16 H16 . 0.95 ?
C18 H18A . 0.98 ?
C18 H18B . 0.98 ?
C18 H18C . 0.98 ?
C19 C20 . 1.521(4) ?
C19 H19A . 0.99 ?
C19 H19B . 0.99 ?
C20 C21 . 1.503(4) ?
C20 H20A . 0.99 ?
C20 H20B . 0.99 ?
C21 C22 . 1.355(4) ?
C21 C24 . 1.433(4) ?
C22 H22 . 0.95 ?
C23 C28 . 1.393(4) ?
C23 C24 . 1.414(4) ?
C24 C25 . 1.402(4) ?
C25 C26 . 1.376(5) ?
C25 H25 . 0.95 ?
C26 C27 . 1.395(6) ?
C26 H26 . 0.95 ?
C27 C28 . 1.368(5) ?
C27 H27 . 0.95 ?
C28 H28 . 0.95 ?
C02 O01 . 1.185(5) ?
C02 C01B . 1.43(3) ?
C02 C03 . 1.481(6) ?
C02 C01A . 1.54(4) ?
C03 H03A . 0.98 ?
C03 H03B . 0.98 ?
C03 H03C . 0.98 ?
C01A H01A . 0.98 ?
C01A H01B . 0.98 ?
C01A H01C . 0.98 ?
C01B H01D . 0.98 ?
C01B H01E . 0.98 ?
C01B H01F . 0.98 ?

loop_
_geom_hbond_atom_site_label_D
_geom_hbond_atom_site_label_H
_geom_hbond_atom_site_label_A
_geom_hbond_distance_DH
_geom_hbond_distance_HA
_geom_hbond_distance_DA
_geom_hbond_angle_DHA
_geom_hbond_site_symmetry_A
_geom_hbond_publ_flag
C03 H03B O2 0.98 2.57 3.493(6) 158 1_545 yes
C11 H11 O3 0.95 2.44 3.315(3) 153.6 1_545 yes

loop_
_geom_torsion_atom_site_label_1
_geom_torsion_atom_site_label_2
_geom_torsion_atom_site_label_3
_geom_torsion_atom_site_label_4
_geom_torsion
_geom_torsion_site_symmetry_1
_geom_torsion_site_symmetry_2
_geom_torsion_site_symmetry_3
_geom_torsion_site_symmetry_4
_geom_torsion_publ_flag
C19 N1 C11 C12 172.9(2) . . . . ?
Re1 N1 C11 C12 -9.2(4) . . . . ?
N1 C11 C12 C17 -22.3(4) . . . . ?
N1 C11 C12 C13 164.4(2) . . . . ?
C17 C12 C13 C14 1.6(4) . . . . ?
C11 C12 C13 C14 175.2(2) . . . . ?
C12 C13 C14 C15 -0.5(4) . . . . ?
C13 C14 C15 C16 -0.6(4) . . . . ?
C13 C14 C15 C18 178.8(3) . . . . ?
C14 C15 C16 C17 0.6(4) . . . . ?
C18 C15 C16 C17 -178.7(3) . . . . ?
Re1 O4 C17 C16 -138.52(19) . . . . ?
Re1 O4 C17 C16 89.2(2) 2_676 . . . ?
Re1 O4 C17 C12 43.7(3) . . . . ?
Re1 O4 C17 C12 -88.6(2) 2_676 . . . ?
C15 C16 C17 O4 -177.4(2) . . . . ?
C15 C16 C17 C12 0.4(4) . . . . ?
C13 C12 C17 O4 176.3(2) . . . . ?
C11 C12 C17 O4 2.9(4) . . . . ?
C13 C12 C17 C16 -1.5(4) . . . . ?
C11 C12 C17 C16 -174.9(2) . . . . ?
C11 N1 C19 C20 94.3(3) . . . . ?
Re1 N1 C19 C20 -83.7(2) . . . . ?
N1 C19 C20 C21 -173.1(2) . . . . ?
C19 C20 C21 C22 111.4(3) . . . . ?
C19 C20 C21 C24 -65.5(4) . . . . ?
C24 C21 C22 N2 -1.0(4) . . . . ?
C20 C21 C22 N2 -178.5(3) . . . . ?
C23 N2 C22 C21 0.7(4) . . . . ?
C22 N2 C23 C28 179.2(3) . . . . ?
C22 N2 C23 C24 -0.1(3) . . . . ?
N2 C23 C24 C25 179.1(3) . . . . ?
C28 C23 C24 C25 -0.3(5) . . . . ?
N2 C23 C24 C21 -0.5(3) . . . . ?
C28 C23 C24 C21 -179.9(3) . . . . ?
C22 C21 C24 C25 -178.6(3) . . . . ?
C20 C21 C24 C25 -1.2(6) . . . . ?
C22 C21 C24 C23 0.9(3) . . . . ?
C20 C21 C24 C23 178.3(3) . . . . ?
C23 C24 C25 C26 -0.8(5) . . . . ?
C21 C24 C25 C26 178.7(3) . . . . ?
C24 C25 C26 C27 1.1(6) . . . . ?
C25 C26 C27 C28 -0.3(7) . . . . ?
C26 C27 C28 C23 -0.8(6) . . . . ?
N2 C23 C28 C27 -178.2(4) . . . . ?
C24 C23 C28 C27 1.0(5) . . . . ?
